data_7107067
loop_
_publ_author_name
'Saurabh S. Chitnis'
'Brendan Peters'
'Eamonn Conrad'
'Neil Burford'
'Robert McDonald'
'Michael J. Ferguson'

_publ_section_title
;
 Structural diversity for phosphine complexes of stibenium and
 stibinidenium cations
;
_journal_coden_Cambridge 0182
_journal_name_full Chem.Commun.
_journal_page_first 12331
_journal_paper_doi 10.1039/c1cc15693d
_journal_volume 47
_journal_year 2011
_chemical_formula_moiety 'C6 H18 Cl2 P2 Sb, C F3 O3 S'
_chemical_formula_sum 'C7 H18 Cl2 F3 O3 P2 S Sb'
_chemical_formula_weight 493.86
_chemical_name_systematic
;
?
;
_space_group_IT_number 15
_symmetry_cell_setting monoclinic
_symmetry_space_group_name_Hall '-C 2yc'
_symmetry_space_group_name_H-M 'C 1 2/c 1'
_atom_sites_solution_hydrogens geom
_atom_sites_solution_primary direct
_atom_sites_solution_secondary difmap
_audit_creation_method SHELXL-97
_cell_angle_alpha 90.00
_cell_angle_beta 113.8889(4)
_cell_angle_gamma 90.00
_cell_formula_units_Z 8
_cell_length_a 25.4181(11)
_cell_length_b 6.4530(3)
_cell_length_c 22.8805(10)
_cell_measurement_reflns_used 9990
_cell_measurement_temperature 173(2)
_cell_measurement_theta_max 27.44
_cell_measurement_theta_min 3.10
_cell_volume 3431.4(3)
_computing_cell_refinement 'Bruker SAINT'
_computing_data_collection 'Bruker APEX2'
_computing_data_reduction 'Bruker SAINT'
_computing_molecular_graphics 'Bruker SHELXTL'
_computing_publication_material 'Bruker SHELXTL'
_computing_structure_refinement 'SHELXL-97 (Sheldrick, 2008)'
_computing_structure_solution 'SHELXS-97 (Sheldrick, 2008)'
_diffrn_ambient_temperature 173(2)
_diffrn_measured_fraction_theta_full 0.998
_diffrn_measured_fraction_theta_max 0.998
_diffrn_measurement_device_type 'Bruker APEX-II CCD'
_diffrn_measurement_method '\w scans'
_diffrn_radiation_monochromator graphite
_diffrn_radiation_source 'fine-focus sealed tube'
_diffrn_radiation_type MoK\a
_diffrn_radiation_wavelength 0.71073
_diffrn_reflns_av_R_equivalents 0.0093
_diffrn_reflns_av_sigmaI/netI 0.0085
_diffrn_reflns_limit_h_max 32
_diffrn_reflns_limit_h_min -32
_diffrn_reflns_limit_k_max 8
_diffrn_reflns_limit_k_min -8
_diffrn_reflns_limit_l_max 29
_diffrn_reflns_limit_l_min -29
_diffrn_reflns_number 14812
_diffrn_reflns_theta_full 27.47
_diffrn_reflns_theta_max 27.47
_diffrn_reflns_theta_min 1.75
_exptl_absorpt_coefficient_mu 2.255
_exptl_absorpt_correction_T_max 0.5648
_exptl_absorpt_correction_T_min 0.3400
_exptl_absorpt_correction_type numerical
_exptl_absorpt_process_details 'SADABS (Sheldrick, 2008)'
_exptl_crystal_colour colourless
_exptl_crystal_density_diffrn 1.912
_exptl_crystal_density_method 'not measured'
_exptl_crystal_description block
_exptl_crystal_F_000 1936
_exptl_crystal_size_max 0.61
_exptl_crystal_size_mid 0.29
_exptl_crystal_size_min 0.29
_refine_diff_density_max 0.396
_refine_diff_density_min -0.385
_refine_diff_density_rms 0.056
_refine_ls_extinction_method none
_refine_ls_goodness_of_fit_ref 1.089
_refine_ls_hydrogen_treatment constr
_refine_ls_matrix_type full
_refine_ls_number_parameters 172
_refine_ls_number_reflns 3931
_refine_ls_number_restraints 0
_refine_ls_restrained_S_all 1.089
_refine_ls_R_factor_all 0.0153
_refine_ls_R_factor_gt 0.0149
_refine_ls_shift/su_max 0.002
_refine_ls_shift/su_mean 0.000
_refine_ls_structure_factor_coef Fsqd
_refine_ls_weighting_details 'calc w=1/[\s^2^(Fo^2^)+(0.0185P)^2^+4.3640P] where P=(Fo^2^+2Fc^2^)/3'
_refine_ls_weighting_scheme calc
_refine_ls_wR_factor_gt 0.0385
_refine_ls_wR_factor_ref 0.0387
_reflns_number_gt 3845
_reflns_number_total 3931
_reflns_threshold_expression I>2\s(I)
_cod_data_source_file c1cc15693d.txt
_cod_data_source_block dal1195
_cod_original_sg_symbol_H-M C2/c
_cod_database_code 7107067

loop_
_symmetry_equiv_pos_as_xyz
'x, y, z'
'-x, y, -z+1/2'
'x+1/2, y+1/2, z'
'-x+1/2, y+1/2, -z+1/2'
'-x, -y, -z'
'x, -y, z-1/2'
'-x+1/2, -y+1/2, -z'
'x+1/2, -y+1/2, z-1/2'

loop_
_atom_site_label
_atom_site_type_symbol
_atom_site_fract_x
_atom_site_fract_y
_atom_site_fract_z
_atom_site_U_iso_or_equiv
_atom_site_adp_type
_atom_site_occupancy
_atom_site_symmetry_multiplicity
_atom_site_calc_flag
_atom_site_refinement_flags
Sb Sb 0.093610(4) 0.346593(15) 0.034452(4) 0.01861(4) Uani 1 1 d .
Cl1 Cl 0.161858(18) 0.08280(6) 0.00816(2) 0.03012(8) Uani 1 1 d .
Cl2 Cl 0.052923(17) 0.68663(6) 0.04907(2) 0.02987(8) Uani 1 1 d .
P1 P 0.083588(16) 0.48353(6) -0.075743(17) 0.02019(8) Uani 1 1 d .
P2 P 0.193145(16) 0.48834(6) 0.108612(18) 0.02136(8) Uani 1 1 d .
C1 C 0.04360(8) 0.7197(3) -0.09914(8) 0.0320(4) Uani 1 1 d .
H1A H 0.0416 0.7629 -0.1411 0.038 Uiso 1 1 calc R
H1B H 0.0627 0.8277 -0.0675 0.038 Uiso 1 1 calc R
H1C H 0.0046 0.6978 -0.1016 0.038 Uiso 1 1 calc R
C2 C 0.14954(7) 0.5231(3) -0.08525(9) 0.0374(4) Uani 1 1 d .
H2A H 0.1410 0.5745 -0.1285 0.045 Uiso 1 1 calc R
H2B H 0.1704 0.3916 -0.0787 0.045 Uiso 1 1 calc R
H2C H 0.1732 0.6248 -0.0538 0.045 Uiso 1 1 calc R
C3 C 0.04278(8) 0.2919(3) -0.13260(8) 0.0305(3) Uani 1 1 d .
H3A H 0.0376 0.3356 -0.1756 0.037 Uiso 1 1 calc R
H3B H 0.0051 0.2758 -0.1310 0.037 Uiso 1 1 calc R
H3C H 0.0633 0.1593 -0.1223 0.037 Uiso 1 1 calc R
C4 C 0.18756(8) 0.7010(3) 0.15616(8) 0.0334(4) Uani 1 1 d .
H4A H 0.2262 0.7504 0.1836 0.040 Uiso 1 1 calc R
H4B H 0.1677 0.6552 0.1828 0.040 Uiso 1 1 calc R
H4C H 0.1657 0.8136 0.1281 0.040 Uiso 1 1 calc R
C5 C 0.23968(7) 0.5763(3) 0.07190(8) 0.0308(3) Uani 1 1 d .
H5A H 0.2759 0.6261 0.1050 0.037 Uiso 1 1 calc R
H5B H 0.2209 0.6892 0.0421 0.037 Uiso 1 1 calc R
H5C H 0.2475 0.4613 0.0486 0.037 Uiso 1 1 calc R
C6 C 0.23056(7) 0.2811(3) 0.16169(8) 0.0337(4) Uani 1 1 d .
H6A H 0.2688 0.3290 0.1909 0.040 Uiso 1 1 calc R
H6B H 0.2345 0.1635 0.1367 0.040 Uiso 1 1 calc R
H6C H 0.2087 0.2380 0.1864 0.040 Uiso 1 1 calc R
S S 0.114491(18) 0.31992(7) 0.235809(19) 0.02988(9) Uani 1 1 d .
F1 F 0.11556(6) 0.0301(2) 0.31546(6) 0.0534(3) Uani 1 1 d .
F2 F 0.13129(8) -0.0789(3) 0.23631(8) 0.0779(5) Uani 1 1 d .
F3 F 0.04600(5) 0.0050(2) 0.22361(7) 0.0604(4) Uani 1 1 d .
O1 O 0.10299(6) 0.3129(3) 0.16873(6) 0.0506(4) Uani 1 1 d .
O2 O 0.07460(7) 0.4374(2) 0.25173(7) 0.0473(3) Uani 1 1 d .
O3 O 0.17414(6) 0.3487(3) 0.27753(7) 0.0487(4) Uani 1 1 d .
C7 C 0.10062(8) 0.0553(3) 0.25278(9) 0.0342(4) Uani 1 1 d .

loop_
_atom_site_aniso_label
_atom_site_aniso_U_11
_atom_site_aniso_U_22
_atom_site_aniso_U_33
_atom_site_aniso_U_23
_atom_site_aniso_U_13
_atom_site_aniso_U_12
Sb 0.01591(5) 0.02383(6) 0.01615(5) 0.00009(3) 0.00657(4) -0.00214(3)
Cl1 0.03227(19) 0.02719(18) 0.0318(2) -0.00024(15) 0.01387(16) 0.00620(15)
Cl2 0.02311(17) 0.0351(2) 0.03044(19) -0.00827(16) 0.00982(15) 0.00311(15)
P1 0.02067(17) 0.02247(18) 0.01655(16) 0.00119(14) 0.00663(14) -0.00183(14)
P2 0.01603(16) 0.02872(19) 0.01828(17) -0.00026(14) 0.00584(14) -0.00278(14)
C1 0.0371(9) 0.0250(8) 0.0279(8) 0.0056(6) 0.0069(7) 0.0035(7)
C2 0.0261(8) 0.0605(12) 0.0270(8) 0.0124(8) 0.0123(7) -0.0028(8)
C3 0.0398(9) 0.0303(8) 0.0210(7) -0.0062(6) 0.0119(7) -0.0074(7)
C4 0.0309(8) 0.0386(9) 0.0293(8) -0.0128(7) 0.0108(7) -0.0102(7)
C5 0.0221(7) 0.0431(10) 0.0286(8) 0.0044(7) 0.0117(6) -0.0050(7)
C6 0.0255(8) 0.0428(10) 0.0264(8) 0.0107(7) 0.0039(6) 0.0012(7)
S 0.02409(19) 0.0442(2) 0.01952(18) 0.00080(16) 0.00689(15) -0.00733(16)
F1 0.0586(8) 0.0601(8) 0.0361(6) 0.0140(6) 0.0136(6) -0.0128(6)
F2 0.0901(12) 0.0605(9) 0.0851(11) -0.0108(9) 0.0374(10) 0.0331(9)
F3 0.0403(7) 0.0530(8) 0.0652(9) 0.0029(7) -0.0022(6) -0.0198(6)
O1 0.0386(8) 0.0911(12) 0.0207(6) 0.0056(7) 0.0104(6) -0.0151(8)
O2 0.0495(8) 0.0410(8) 0.0496(8) -0.0034(7) 0.0181(7) 0.0091(7)
O3 0.0275(7) 0.0824(12) 0.0300(7) 0.0004(7) 0.0053(5) -0.0206(7)
C7 0.0309(8) 0.0372(9) 0.0310(9) -0.0033(7) 0.0089(7) 0.0015(7)

loop_
_atom_type_symbol
_atom_type_description
_atom_type_scat_dispersion_real
_atom_type_scat_dispersion_imag
_atom_type_scat_source
C C 0.0033 0.0016 'International Tables Vol C Tables 4.2.6.8 and 6.1.1.4'
H H 0.0000 0.0000 'International Tables Vol C Tables 4.2.6.8 and 6.1.1.4'
O O 0.0106 0.0060 'International Tables Vol C Tables 4.2.6.8 and 6.1.1.4'
F F 0.0171 0.0103 'International Tables Vol C Tables 4.2.6.8 and 6.1.1.4'
P P 0.1023 0.0942 'International Tables Vol C Tables 4.2.6.8 and 6.1.1.4'
S S 0.1246 0.1234 'International Tables Vol C Tables 4.2.6.8 and 6.1.1.4'
Cl Cl 0.1484 0.1585 'International Tables Vol C Tables 4.2.6.8 and 6.1.1.4'
Sb Sb -0.5866 1.5461 'International Tables Vol C Tables 4.2.6.8 and 6.1.1.4'

loop_
_geom_angle_atom_site_label_1
_geom_angle_atom_site_label_2
_geom_angle_atom_site_label_3
_geom_angle
Cl2 Sb P2 87.105(13)
Cl2 Sb P1 87.010(14)
P2 Sb P1 101.747(12)
Cl2 Sb Cl1 158.503(14)
P2 Sb Cl1 79.646(13)
P1 Sb Cl1 79.302(13)
C1 P1 C3 106.21(9)
C1 P1 C2 106.74(9)
C3 P1 C2 107.76(9)
C1 P1 Sb 113.74(6)
C3 P1 Sb 105.78(6)
C2 P1 Sb 116.05(6)
C4 P2 C5 105.72(9)
C4 P2 C6 108.04(9)
C5 P2 C6 106.39(8)
C4 P2 Sb 111.93(6)
C5 P2 Sb 117.43(6)
C6 P2 Sb 106.89(6)
O2 S O3 115.39(10)
O2 S O1 115.45(10)
O3 S O1 114.51(9)
O2 S C7 103.03(9)
O3 S C7 102.88(9)
O1 S C7 102.98(9)
F3 C7 F2 108.56(17)
F3 C7 F1 107.31(16)
F2 C7 F1 106.42(16)
F3 C7 S 112.32(13)
F2 C7 S 111.58(14)
F1 C7 S 110.38(13)

loop_
_geom_bond_atom_site_label_1
_geom_bond_atom_site_label_2
_geom_bond_distance
Sb Cl2 2.5052(4)
Sb P2 2.5768(4)
Sb P1 2.5851(4)
Sb Cl1 2.6673(4)
P1 C1 1.7892(17)
P1 C3 1.7902(17)
P1 C2 1.7940(17)
P2 C4 1.7921(18)
P2 C5 1.7974(16)
P2 C6 1.7977(18)
S O2 1.4265(15)
S O3 1.4396(13)
S O1 1.4422(13)
S C7 1.817(2)
F1 C7 1.337(2)
F2 C7 1.318(2)
F3 C7 1.314(2)

loop_
_geom_torsion_atom_site_label_1
_geom_torsion_atom_site_label_2
_geom_torsion_atom_site_label_3
_geom_torsion_atom_site_label_4
_geom_torsion
Cl2 Sb P1 C1 -10.00(7)
P2 Sb P1 C1 -96.41(7)
Cl1 Sb P1 C1 -173.34(7)
Cl2 Sb P1 C3 -126.17(7)
P2 Sb P1 C3 147.41(7)
Cl1 Sb P1 C3 70.48(7)
Cl2 Sb P1 C2 114.43(8)
P2 Sb P1 C2 28.01(8)
Cl1 Sb P1 C2 -48.92(8)
Cl2 Sb P2 C4 19.88(7)
P1 Sb P2 C4 106.21(7)
Cl1 Sb P2 C4 -177.13(7)
Cl2 Sb P2 C5 -102.68(7)
P1 Sb P2 C5 -16.34(7)
Cl1 Sb P2 C5 60.32(7)
Cl2 Sb P2 C6 137.99(7)
P1 Sb P2 C6 -135.67(7)
Cl1 Sb P2 C6 -59.01(7)
O2 S C7 F3 53.29(16)
O3 S C7 F3 173.58(14)
O1 S C7 F3 -67.11(15)
O2 S C7 F2 175.46(14)
O3 S C7 F2 -64.25(15)
O1 S C7 F2 55.06(16)
O2 S C7 F1 -66.42(14)
O3 S C7 F1 53.87(15)
O1 S C7 F1 173.18(13)
